data_1548588
loop_
_publ_author_name
'Arif, T.'
'Cazorla, C.'
'Bogliotti, N.'
'Saleh, N.'
'Blanchard, F.'
'Gandon, V.'
'M\'etivier, R.'
'Xie, J.'
'Voituriez, A.'
'Marinetti, A.'

_publ_section_title
;
 Bimetallic gold(i) complexes of photoswitchable phosphines: synthesis and
 uses in cooperative catalysis
;
_journal_issue 3
_journal_name_full 'Catalysis Science &amp; Technology'
_journal_page_first 710
_journal_paper_doi 10.1039/C7CY01614J
_journal_volume 8
_journal_year 2018
_chemical_formula_moiety '2(C18 H12 Au Cl F2 N P), 1.41(C H Cl3), 0.44(C H2 Cl2)'
_chemical_formula_sum 'C37.85 H26.29 Au2 Cl7.11 F4 N2 P2'
_chemical_formula_weight 1293.03
_space_group_crystal_system triclinic
_space_group_IT_number 2
_space_group_name_Hall '-P 1'
_space_group_name_H-M_alt 'P -1'
_symmetry_space_group_name_Hall '-P 1'
_symmetry_space_group_name_H-M 'P -1'
_atom_sites_solution_hydrogens geom
_atom_sites_solution_primary direct
_audit_creation_date 2015-07-02
_audit_creation_method
;
Olex2 1.2
(compiled 2015.01.26 svn.r3150 for OlexSys, GUI svn.r4998)
;
_audit_update_record
;
2016-06-10 deposited with the CCDC.
2017-12-12 downloaded from the CCDC.
;
_cell_angle_alpha 109.459(3)
_cell_angle_beta 103.933(5)
_cell_angle_gamma 104.747(5)
_cell_formula_units_Z 2
_cell_length_a 11.051(3)
_cell_length_b 15.816(4)
_cell_length_c 16.857(5)
_cell_measurement_reflns_used 4916
_cell_measurement_temperature 130
_cell_measurement_theta_max 27.5
_cell_measurement_theta_min 3.6
_cell_volume 2509.4(12)
_computing_cell_refinement 'CrystalClear-SM Expert 2.1 b43 (Rigaku, 2015)'
_computing_data_collection 'CrystalClear-SM Expert 2.1 b43 (Rigaku, 2015)'
_computing_data_reduction 'CrystalClear-SM Expert 2.1 b43 (Rigaku, 2015)'
_computing_molecular_graphics 'Olex2 (Dolomanov et al., 2009)'
_computing_publication_material 'Olex2 (Dolomanov et al., 2009)'
_computing_structure_refinement 'XL (Sheldrick, 2008)'
_computing_structure_solution 'ShelXT (Sheldrick, 2015)'
_diffrn_ambient_temperature 130.0
_diffrn_detector PILT
_diffrn_detector_area_resol_mean 5.8140
_diffrn_measured_fraction_theta_full 0.996
_diffrn_measured_fraction_theta_max 0.929
_diffrn_measurement_details
;
scan:
    Number of images: 360
               Slice: -96.0000 - 84.0000
         Image width: 0.5000
            Exp time: 30.0000
       Rotation axis: Omega
               Omega: 0.0000
               Kappa: 14.0000
                 Phi: -144.0000
                 XTD: 35.0879
              2theta: -5.9060
scan:
    Number of images: 242
               Slice: -96.0000 - 25.0000
         Image width: 0.5000
            Exp time: 30.0000
       Rotation axis: Omega
               Omega: 0.0000
               Kappa: -44.0000
                 Phi: -36.0000
                 XTD: 35.0879
              2theta: -5.9060
scan:
    Number of images: 167
               Slice: -59.5000 - 24.0000
         Image width: 0.5000
            Exp time: 30.0000
       Rotation axis: Omega
               Omega: 0.0000
               Kappa: -44.0000
                 Phi: -180.0000
                 XTD: 35.0879
              2theta: -5.9060
scan:
    Number of images: 187
               Slice: -91.5000 - 2.0000
         Image width: 0.5000
            Exp time: 30.0000
       Rotation axis: Omega
               Omega: 0.0000
               Kappa: -72.0000
                 Phi: 144.0000
                 XTD: 35.0879
              2theta: -5.9060
scan:
    Number of images: 93
               Slice: -30.0000 - 16.5000
         Image width: 0.5000
            Exp time: 30.0000
       Rotation axis: Omega
               Omega: 0.0000
               Kappa: -72.0000
                 Phi: -72.0000
                 XTD: 35.0879
              2theta: -5.9060
scan:
    Number of images: 90
               Slice: -25.0000 - 20.0000
         Image width: 0.5000
            Exp time: 30.0000
       Rotation axis: Omega
               Omega: 0.0000
               Kappa: 72.0000
                 Phi: -180.0000
                 XTD: 35.0879
              2theta: -5.9060
scan:
    Number of images: 1
               Slice: 8.0000 - 8.5000
         Image width: 0.5000
            Exp time: 30.0000
       Rotation axis: Omega
               Omega: 0.0000
               Kappa: 43.0000
                 Phi: 108.0000
                 XTD: 35.0879
              2theta: -5.9060
;
_diffrn_measurement_device
;
AFC12 (Right): Kappa 3 circle
;
_diffrn_measurement_device_type 'Rigaku Pilatus 200K'
_diffrn_measurement_method 'profile data from \w-scans'
_diffrn_measurement_specimen_support Fiber
_diffrn_orient_matrix_type d*Trek
_diffrn_orient_matrix_UB_11 -0.083483
_diffrn_orient_matrix_UB_12 -0.053115
_diffrn_orient_matrix_UB_13 0.015700
_diffrn_orient_matrix_UB_21 -0.041417
_diffrn_orient_matrix_UB_22 0.030326
_diffrn_orient_matrix_UB_23 0.050559
_diffrn_orient_matrix_UB_31 -0.054040
_diffrn_orient_matrix_UB_32 0.032621
_diffrn_orient_matrix_UB_33 -0.023501
_diffrn_radiation_monochromator Confocal
_diffrn_radiation_type MoK\a
_diffrn_radiation_wavelength 0.71075
_diffrn_reflns_av_R_equivalents 0.1024
_diffrn_reflns_av_unetI/netI 0.0966
_diffrn_reflns_Laue_measured_fraction_full 0.996
_diffrn_reflns_Laue_measured_fraction_max 0.929
_diffrn_reflns_limit_h_max 14
_diffrn_reflns_limit_h_min -14
_diffrn_reflns_limit_k_max 19
_diffrn_reflns_limit_k_min -20
_diffrn_reflns_limit_l_max 21
_diffrn_reflns_limit_l_min -21
_diffrn_reflns_number 46126
_diffrn_reflns_point_group_measured_fraction_full 0.996
_diffrn_reflns_point_group_measured_fraction_max 0.929
_diffrn_reflns_theta_full 25.242
_diffrn_reflns_theta_max 25.351
_diffrn_reflns_theta_min 3.616
_diffrn_source MicroMax003_Mo
_diffrn_source_current 0.6
_diffrn_source_power 0.0
_diffrn_source_voltage 50.0
_exptl_absorpt_coefficient_mu 6.325
_exptl_absorpt_correction_T_max 1.000
_exptl_absorpt_correction_T_min 0.647
_exptl_absorpt_correction_type multi-scan
_exptl_absorpt_process_details '(REQAB; Rigaku, 1998)'
_exptl_crystal_colour yellow
_exptl_crystal_density_diffrn 1.713
_exptl_crystal_density_method 'not measured'
_exptl_crystal_description needle
_exptl_crystal_F_000 1224.5
_exptl_crystal_preparation Fiber
_exptl_crystal_size_max 0.2
_exptl_crystal_size_mid 0.09
_exptl_crystal_size_min 0.07
_refine_diff_density_max 5.208
_refine_diff_density_min -2.737
_refine_diff_density_rms 0.312
_refine_ls_extinction_method none
_refine_ls_goodness_of_fit_ref 1.119
_refine_ls_hydrogen_treatment constr
_refine_ls_matrix_type full
_refine_ls_number_parameters 533
_refine_ls_number_reflns 9151
_refine_ls_number_restraints 423
_refine_ls_restrained_S_all 1.097
_refine_ls_R_factor_all 0.1239
_refine_ls_R_factor_gt 0.1038
_refine_ls_shift/su_max 0.000
_refine_ls_shift/su_mean 0.000
_refine_ls_structure_factor_coef Fsqd
_refine_ls_weighting_details 'w=1/[\s^2^(Fo^2^)+(0.0834P)^2^+150.5502P] where P=(Fo^2^+2Fc^2^)/3'
_refine_ls_weighting_scheme calc
_refine_ls_wR_factor_gt 0.2582
_refine_ls_wR_factor_ref 0.2689
_reflns_Friedel_coverage 0.000
_reflns_number_gt 7354
_reflns_number_total 9151
_reflns_threshold_expression 'I > 2\s(I)'
_cod_data_source_file c7cy01614j2.cif
_cod_data_source_block shelxl
_cod_depositor_comments 'Adding full bibliography for 1548586--1548589.cif.'
_cod_database_code 1548588
_shelxl_version_number 2014-3
_shelx_space_group_comment
;
The symmetry employed for this shelxl refinement is uniquely defined
by the following loop, which should always be used as a source of
symmetry information in preference to the above space-group names.
They are only intended as comments.
;
_shelx_estimated_absorpt_t_max 0.666
_shelx_estimated_absorpt_t_min 0.364
_olex2_refinement_description
;
1. Twinned data refinement
 Scales: 0.9454(12) 0.0546(12)
2. Fixed Uiso
 At 1.2 times of:
  All C(H) groups, All C(H,H) groups
3. Rigid body (RIGU) restrains
 C1, C2, C3, C4, C5, C6, C7, C8, C9, C10, C11, C12, C13, C14, C15, C16, C17,
 C18, C19, C20, C21, C22, C23, C24, C25, C26, C27, C28, C29, C30, C31, C32, C33,
  C34, C35, C36, C37, C38, C39, P2, Au2, Cl2, P1, Au1, Cl1, N1, N2, Cl10, Cl9,
 Cl3, Cl5, Cl4, Cl7, Cl8, Cl6, F2, F1, F3, F4
 with sigma for 1-2 distances of 0.004 and sigma for 1-3 distances of 0.004
4. Others
 Sof(C37)=Sof(H37)=Sof(Cl3)=Sof(Cl4)=Sof(Cl5)=FVAR(1)
 Sof(C38)=Sof(H38)=Sof(Cl7)=Sof(Cl8)=Sof(Cl6)=FVAR(2)
 Sof(Cl9)=Sof(Cl10)=Sof(C39)=Sof(H39A)=Sof(H39B)=FVAR(3)
5.a Free rotating group:
 Cl9(Cl10,C39)
5.b Ternary CH refined with riding coordinates:
 C37(H37), C38(H38)
5.c Secondary CH2 refined with riding coordinates:
 C39(H39A,H39B)
5.d Aromatic/amide H refined with riding coordinates:
 C2(H2), C3(H3), C4(H4), C5(H5), C6(H6), C7(H7), C9(H9), C10(H10), C11(H11),
 C12(H12), C17(H17), C18(H18), C23(H23), C24(H24), C26(H26), C27(H27), C28(H28),
  C29(H29), C30(H30), C32(H32), C33(H33), C34(H34), C35(H35), C36(H36)
;
_olex2_submission_special_instructions 'No special instructions were received'

loop_
_space_group_symop_operation_xyz
'x, y, z'
'-x, -y, -z'

loop_
_atom_site_label
_atom_site_type_symbol
_atom_site_fract_x
_atom_site_fract_y
_atom_site_fract_z
_atom_site_U_iso_or_equiv
_atom_site_adp_type
_atom_site_occupancy
_atom_site_site_symmetry_order
_atom_site_calc_flag
_atom_site_refinement_flags_posn
_atom_site_refinement_flags_adp
_atom_site_refinement_flags_occupancy
C1 C 0.473(2) 0.2100(18) 0.7931(16) 0.038(4) Uani 1 1 d . U .
C2 C 0.495(3) 0.297(2) 0.860(2) 0.061(7) Uani 1 1 d . U .
H2 H 0.4646 0.2972 0.9077 0.073 Uiso 1 1 calc R . .
C3 C 0.562(3) 0.388(2) 0.860(2) 0.061(6) Uani 1 1 d . U .
H3 H 0.5801 0.4488 0.9070 0.074 Uiso 1 1 calc R . .
C4 C 0.596(2) 0.380(2) 0.7851(19) 0.050(5) Uani 1 1 d . U .
H4 H 0.6405 0.4369 0.7808 0.060 Uiso 1 1 calc R . .
C5 C 0.571(3) 0.294(2) 0.717(2) 0.059(6) Uani 1 1 d . U .
H5 H 0.5916 0.2937 0.6658 0.071 Uiso 1 1 calc R . .
C6 C 0.517(2) 0.211(2) 0.7215(17) 0.046(5) Uani 1 1 d . U .
H6 H 0.5080 0.1524 0.6759 0.055 Uiso 1 1 calc R . .
C7 C 0.655(2) 0.099(2) 0.8426(18) 0.047(6) Uani 1 1 d . U .
H7 H 0.6738 0.1468 0.8204 0.056 Uiso 1 1 calc R . .
C8 C 0.531(2) 0.0584(19) 0.8432(16) 0.039(4) Uani 1 1 d . U .
C9 C 0.500(3) -0.010(2) 0.8787(18) 0.049(6) Uani 1 1 d . U .
H9 H 0.4125 -0.0382 0.8782 0.059 Uiso 1 1 calc R . .
C10 C 0.611(3) -0.031(2) 0.915(2) 0.053(6) Uani 1 1 d . U .
H10 H 0.5955 -0.0744 0.9427 0.064 Uiso 1 1 calc R . .
C11 C 0.733(2) 0.0010(16) 0.9162(15) 0.036(4) Uani 1 1 d . U .
H11 H 0.8013 -0.0184 0.9418 0.043 Uiso 1 1 calc R . .
C12 C 0.755(2) 0.066(2) 0.8767(19) 0.050(6) Uani 1 1 d . U .
H12 H 0.8409 0.0896 0.8728 0.060 Uiso 1 1 calc R . .
C13 C 0.302(2) 0.0092(17) 0.6857(15) 0.035(4) Uani 1 1 d . U .
C14 C 0.1972(18) 0.0204(15) 0.6336(13) 0.026(3) Uani 1 1 d . U .
C15 C 0.114(2) -0.0462(17) 0.5487(14) 0.032(4) Uani 1 1 d . U .
C16 C 0.133(2) -0.1310(17) 0.5162(14) 0.033(4) Uani 1 1 d . U .
C17 C 0.239(2) -0.1490(19) 0.5636(16) 0.043(5) Uani 1 1 d . U .
H17 H 0.2524 -0.2080 0.5395 0.052 Uiso 1 1 calc R . .
C18 C 0.325(2) -0.0753(17) 0.6485(15) 0.037(4) Uani 1 1 d . U .
H18 H 0.4009 -0.0835 0.6813 0.045 Uiso 1 1 calc R . .
C19 C 0.748(2) -0.0912(16) 0.6345(15) 0.035(4) Uani 1 1 d . U .
C20 C 0.639(2) -0.0768(16) 0.5801(15) 0.033(4) Uani 1 1 d . U .
C21 C 0.645(2) 0.0127(17) 0.5838(16) 0.037(4) Uani 1 1 d . U .
C22 C 0.761(2) 0.0896(17) 0.6430(16) 0.036(4) Uani 1 1 d . U .
C23 C 0.873(2) 0.0826(18) 0.6970(17) 0.042(5) Uani 1 1 d . U .
H23 H 0.9529 0.1370 0.7336 0.051 Uiso 1 1 calc R . .
C24 C 0.859(3) -0.0100(19) 0.6938(19) 0.051(6) Uani 1 1 d . U .
H24 H 0.9295 -0.0167 0.7338 0.061 Uiso 1 1 calc R . .
C25 C 0.701(2) -0.2913(17) 0.5207(16) 0.037(4) Uani 1 1 d . U .
C26 C 0.748(2) -0.253(2) 0.4678(18) 0.046(5) Uani 1 1 d . U .
H26 H 0.7849 -0.1851 0.4869 0.055 Uiso 1 1 calc R . .
C27 C 0.738(3) -0.318(2) 0.3826(19) 0.053(5) Uani 1 1 d . U .
H27 H 0.7709 -0.2955 0.3434 0.063 Uiso 1 1 calc R . .
C28 C 0.684(3) -0.410(2) 0.360(2) 0.058(6) Uani 1 1 d . U .
H28 H 0.6780 -0.4540 0.3039 0.070 Uiso 1 1 calc R . .
C29 C 0.633(4) -0.447(2) 0.416(2) 0.070(8) Uani 1 1 d . U .
H29 H 0.5921 -0.5145 0.3961 0.084 Uiso 1 1 calc R . .
C30 C 0.643(3) -0.3866(19) 0.496(2) 0.052(5) Uani 1 1 d . U .
H30 H 0.6102 -0.4100 0.5343 0.062 Uiso 1 1 calc R . .
C31 C 0.871(2) -0.1937(17) 0.7124(16) 0.036(4) Uani 1 1 d . U .
C32 C 0.880(2) -0.184(2) 0.7997(18) 0.050(6) Uani 1 1 d . U .
H32 H 0.8035 -0.1873 0.8163 0.060 Uiso 1 1 calc R . .
C33 C 0.999(2) -0.171(2) 0.8618(19) 0.051(6) Uani 1 1 d . U .
H33 H 1.0049 -0.1657 0.9205 0.061 Uiso 1 1 calc R . .
C34 C 1.112(3) -0.165(2) 0.8351(19) 0.056(7) Uani 1 1 d . U .
H34 H 1.1960 -0.1476 0.8795 0.068 Uiso 1 1 calc R . .
C35 C 1.106(2) -0.1817(19) 0.7509(17) 0.042(5) Uani 1 1 d . U .
H35 H 1.1812 -0.1852 0.7341 0.051 Uiso 1 1 calc R . .
C36 C 0.983(2) -0.195(2) 0.6860(18) 0.046(6) Uani 1 1 d . U .
H36 H 0.9774 -0.2039 0.6264 0.055 Uiso 1 1 calc R . .
C37 C 0.146(6) -0.457(4) 0.437(5) 0.087(10) Uani 0.64(2) 1 d . U P
H37 H 0.1725 -0.4398 0.5031 0.104 Uiso 0.64(2) 1 calc R . P
C38 C 0.411(4) -0.340(3) 0.871(3) 0.066(7) Uani 0.77(2) 1 d . U P
H38 H 0.3626 -0.3530 0.8074 0.079 Uiso 0.77(2) 1 calc R . P
Au1 Au 0.25512(8) 0.10393(7) 0.87630(6) 0.0366(3) Uani 1 1 d . U .
Au2 Au 0.53296(9) -0.25386(7) 0.66724(7) 0.0428(3) Uani 1 1 d . U .
Cl1 Cl 0.1039(6) 0.1063(6) 0.9471(5) 0.0548(17) Uani 1 1 d . U .
Cl2 Cl 0.3330(7) -0.3002(6) 0.6871(6) 0.062(2) Uani 1 1 d . U .
Cl3 Cl 0.2851(18) -0.4199(13) 0.4250(11) 0.101(6) Uani 0.64(2) 1 d . U P
Cl4 Cl 0.0614(15) -0.5810(11) 0.3885(15) 0.107(7) Uani 0.64(2) 1 d . U P
Cl5 Cl 0.033(2) -0.4039(15) 0.4169(18) 0.145(10) Uani 0.64(2) 1 d . U P
Cl7 Cl 0.5784(13) -0.3214(12) 0.8871(9) 0.099(5) Uani 0.77(2) 1 d . U P
Cl8 Cl 0.3841(11) -0.2454(9) 0.9453(7) 0.073(4) Uani 0.77(2) 1 d . U P
Cl6 Cl 0.3521(16) -0.4432(9) 0.8884(9) 0.092(4) Uani 0.77(2) 1 d . U P
F1 F 0.1736(12) 0.1032(9) 0.6727(8) 0.036(3) Uani 1 1 d . U .
F2 F 0.0511(15) -0.2017(11) 0.4358(9) 0.050(3) Uani 1 1 d . U .
F3 F 0.7651(15) 0.1782(10) 0.6512(10) 0.051(3) Uani 1 1 d . U .
F4 F 0.5301(13) -0.1533(10) 0.5256(9) 0.044(3) Uani 1 1 d . U .
N1 N -0.0094(18) -0.0425(14) 0.4956(13) 0.036(4) Uani 1 1 d . U .
N2 N 0.5388(18) 0.0337(13) 0.5386(12) 0.034(4) Uani 1 1 d . U .
P1 P 0.3956(5) 0.0990(5) 0.8013(4) 0.0320(12) Uani 1 1 d . U .
P2 P 0.7154(6) -0.2086(4) 0.6338(4) 0.0337(12) Uani 1 1 d . U .
Cl9 Cl 0.917(3) 0.321(3) 0.879(3) 0.154(18) Uani 0.44(4) 1 d . U P
Cl10 Cl 1.166(3) 0.325(3) 0.846(4) 0.170(19) Uani 0.44(4) 1 d G U P
C39 C 1.086(4) 0.336(6) 0.925(3) 0.13(2) Uani 0.44(4) 1 d G U P
H39A H 1.1337 0.4008 0.9757 0.158 Uiso 0.44(4) 1 calc R . P
H39B H 1.0908 0.2877 0.9494 0.158 Uiso 0.44(4) 1 calc R . P

loop_
_atom_site_aniso_label
_atom_site_aniso_U_11
_atom_site_aniso_U_22
_atom_site_aniso_U_33
_atom_site_aniso_U_23
_atom_site_aniso_U_13
_atom_site_aniso_U_12
C1 0.022(8) 0.051(6) 0.039(8) 0.021(5) 0.004(6) 0.014(6)
C2 0.064(16) 0.052(7) 0.057(10) 0.016(6) 0.026(10) 0.011(7)
C3 0.055(15) 0.053(9) 0.065(11) 0.018(7) 0.021(10) 0.011(8)
C4 0.029(11) 0.048(9) 0.064(10) 0.020(7) 0.015(9) 0.005(8)
C5 0.061(15) 0.056(8) 0.062(11) 0.028(7) 0.026(10) 0.018(8)
C6 0.040(11) 0.053(9) 0.045(9) 0.023(7) 0.014(8) 0.013(8)
C7 0.033(7) 0.075(13) 0.057(14) 0.041(12) 0.023(7) 0.034(8)
C8 0.034(6) 0.059(10) 0.042(10) 0.028(9) 0.018(6) 0.029(6)
C9 0.041(8) 0.068(12) 0.055(14) 0.038(12) 0.019(8) 0.030(8)
C10 0.044(8) 0.064(14) 0.066(15) 0.039(13) 0.017(8) 0.029(8)
C11 0.039(8) 0.031(9) 0.031(10) 0.004(8) 0.008(7) 0.019(7)
C12 0.032(8) 0.069(13) 0.070(15) 0.042(13) 0.020(8) 0.033(8)
C13 0.027(7) 0.047(7) 0.035(5) 0.019(5) 0.010(5) 0.019(5)
C14 0.018(6) 0.041(6) 0.030(5) 0.021(5) 0.016(4) 0.013(5)
C15 0.024(7) 0.047(7) 0.031(6) 0.018(5) 0.013(5) 0.016(5)
C16 0.030(7) 0.047(7) 0.031(6) 0.019(5) 0.016(5) 0.019(6)
C17 0.039(8) 0.052(9) 0.040(7) 0.017(6) 0.012(6) 0.024(7)
C18 0.032(8) 0.051(7) 0.035(7) 0.019(6) 0.014(6) 0.022(6)
C19 0.035(6) 0.042(6) 0.040(8) 0.024(5) 0.021(5) 0.019(5)
C20 0.034(6) 0.041(6) 0.038(8) 0.022(5) 0.020(6) 0.020(5)
C21 0.034(6) 0.041(6) 0.048(9) 0.025(5) 0.020(6) 0.021(5)
C22 0.034(7) 0.044(6) 0.044(8) 0.025(6) 0.022(6) 0.018(5)
C23 0.034(8) 0.046(8) 0.054(10) 0.028(7) 0.017(7) 0.016(6)
C24 0.045(8) 0.048(7) 0.057(11) 0.025(6) 0.008(8) 0.017(6)
C25 0.018(8) 0.048(7) 0.049(6) 0.019(5) 0.013(6) 0.020(6)
C26 0.039(11) 0.056(9) 0.055(8) 0.025(7) 0.023(8) 0.029(8)
C27 0.044(13) 0.059(9) 0.060(9) 0.020(7) 0.027(9) 0.025(9)
C28 0.054(14) 0.055(9) 0.065(10) 0.018(8) 0.026(10) 0.025(9)
C29 0.08(2) 0.048(9) 0.073(10) 0.016(7) 0.040(11) 0.019(9)
C30 0.050(12) 0.047(7) 0.063(9) 0.021(6) 0.025(9) 0.024(7)
C31 0.029(6) 0.043(11) 0.046(7) 0.022(7) 0.017(5) 0.021(6)
C32 0.029(8) 0.082(19) 0.049(7) 0.031(9) 0.019(6) 0.028(9)
C33 0.032(8) 0.080(18) 0.051(8) 0.033(10) 0.019(6) 0.027(9)
C34 0.032(8) 0.10(2) 0.052(9) 0.039(10) 0.020(7) 0.034(10)
C35 0.032(8) 0.063(15) 0.053(8) 0.033(9) 0.021(6) 0.030(8)
C36 0.033(7) 0.074(16) 0.052(9) 0.035(9) 0.023(6) 0.035(8)
C37 0.093(13) 0.063(13) 0.11(2) 0.055(13) 0.019(12) 0.020(9)
C38 0.067(12) 0.070(11) 0.067(14) 0.029(9) 0.027(10) 0.032(9)
Au1 0.0247(4) 0.0584(6) 0.0340(5) 0.0210(4) 0.0127(4) 0.0224(4)
Au2 0.0339(5) 0.0513(6) 0.0704(7) 0.0403(5) 0.0312(5) 0.0262(4)
Cl1 0.037(3) 0.098(5) 0.063(4) 0.047(4) 0.036(3) 0.044(4)
Cl2 0.044(3) 0.073(5) 0.108(6) 0.057(5) 0.051(4) 0.034(3)
Cl3 0.094(10) 0.096(11) 0.081(10) 0.041(9) 0.010(8) -0.001(7)
Cl4 0.066(9) 0.062(8) 0.175(18) 0.051(9) 0.015(9) 0.021(6)
Cl5 0.123(13) 0.090(12) 0.18(2) 0.043(12) -0.007(12) 0.050(10)
Cl7 0.076(7) 0.150(12) 0.088(9) 0.055(9) 0.038(6) 0.055(7)
Cl8 0.071(7) 0.084(7) 0.062(6) 0.026(5) 0.016(5) 0.040(6)
Cl6 0.129(11) 0.072(7) 0.085(8) 0.036(6) 0.044(8) 0.040(7)
F1 0.034(6) 0.046(6) 0.039(6) 0.021(5) 0.019(5) 0.022(5)
F2 0.050(7) 0.058(7) 0.035(5) 0.013(5) 0.008(5) 0.022(6)
F3 0.051(8) 0.043(6) 0.063(9) 0.027(6) 0.020(7) 0.019(5)
F4 0.037(6) 0.043(6) 0.054(7) 0.021(5) 0.014(5) 0.020(5)
N1 0.025(7) 0.047(10) 0.036(8) 0.018(8) 0.007(6) 0.016(7)
N2 0.034(7) 0.046(10) 0.042(9) 0.028(8) 0.025(6) 0.024(7)
P1 0.022(2) 0.049(3) 0.031(3) 0.020(2) 0.012(2) 0.017(2)
P2 0.028(3) 0.040(3) 0.044(3) 0.022(3) 0.017(2) 0.019(2)
Cl9 0.14(2) 0.19(4) 0.15(3) 0.08(3) 0.05(2) 0.06(2)
Cl10 0.16(3) 0.12(3) 0.26(4) 0.10(3) 0.09(3) 0.04(2)
C39 0.12(3) 0.06(4) 0.22(4) 0.09(3) 0.05(2) 0.03(3)

loop_
_atom_type_symbol
_atom_type_description
_atom_type_scat_dispersion_real
_atom_type_scat_dispersion_imag
_atom_type_scat_source
C C 0.0033 0.0016 'International Tables Vol C Tables 4.2.6.8 and 6.1.1.4'
H H 0.0000 0.0000 'International Tables Vol C Tables 4.2.6.8 and 6.1.1.4'
Au Au -2.0133 8.8022 'International Tables Vol C Tables 4.2.6.8 and 6.1.1.4'
Cl Cl 0.1484 0.1585 'International Tables Vol C Tables 4.2.6.8 and 6.1.1.4'
F F 0.0171 0.0103 'International Tables Vol C Tables 4.2.6.8 and 6.1.1.4'
N N 0.0061 0.0033 'International Tables Vol C Tables 4.2.6.8 and 6.1.1.4'
P P 0.1023 0.0942 'International Tables Vol C Tables 4.2.6.8 and 6.1.1.4'

loop_
_geom_angle_atom_site_label_1
_geom_angle_atom_site_label_2
_geom_angle_atom_site_label_3
_geom_angle
_geom_angle_site_symmetry_1
C2 C1 C6 118(2) .
C2 C1 P1 120(2) .
C6 C1 P1 122.4(19) .
C1 C2 H2 118.4 .
C1 C2 C3 123(3) .
C3 C2 H2 118.4 .
C2 C3 H3 123.3 .
C4 C3 C2 113(3) .
C4 C3 H3 123.3 .
C3 C4 H4 118.0 .
C5 C4 C3 124(3) .
C5 C4 H4 118.0 .
C4 C5 H5 119.3 .
C6 C5 C4 121(3) .
C6 C5 H5 119.3 .
C1 C6 H6 119.9 .
C5 C6 C1 120(3) .
C5 C6 H6 119.9 .
C8 C7 H7 121.5 .
C8 C7 C12 117(2) .
C12 C7 H7 121.5 .
C7 C8 C9 124(2) .
C7 C8 P1 119.2(18) .
C9 C8 P1 117.0(17) .
C8 C9 H9 123.4 .
C8 C9 C10 113(2) .
C10 C9 H9 123.4 .
C9 C10 H10 115.8 .
C11 C10 C9 128(3) .
C11 C10 H10 115.8 .
C10 C11 H11 122.4 .
C10 C11 C12 115(2) .
C12 C11 H11 122.4 .
C7 C12 H12 118.8 .
C11 C12 C7 122(2) .
C11 C12 H12 118.8 .
C14 C13 C18 117(2) .
C14 C13 P1 119.3(17) .
C18 C13 P1 123.6(16) .
C13 C14 F1 116.1(18) .
C15 C14 C13 124(2) .
C15 C14 F1 119.7(17) .
C14 C15 N1 125.5(19) .
C16 C15 C14 117.8(19) .
C16 C15 N1 115.7(19) .
C15 C16 C17 122(2) .
F2 C16 C15 121.3(19) .
F2 C16 C17 116(2) .
C16 C17 H17 121.7 .
C16 C17 C18 117(2) .
C18 C17 H17 121.7 .
C13 C18 C17 122(2) .
C13 C18 H18 119.1 .
C17 C18 H18 119.1 .
C20 C19 P2 117.1(17) .
C24 C19 C20 117(2) .
C24 C19 P2 124.9(18) .
C21 C20 C19 123(2) .
F4 C20 C19 117.5(19) .
F4 C20 C21 120.0(19) .
C20 C21 N2 126(2) .
C22 C21 C20 117(2) .
C22 C21 N2 117(2) .
C21 C22 C23 125(2) .
F3 C22 C21 117.6(19) .
F3 C22 C23 118(2) .
C22 C23 H23 121.9 .
C22 C23 C24 116(2) .
C24 C23 H23 121.9 .
C19 C24 C23 122(2) .
C19 C24 H24 118.9 .
C23 C24 H24 118.9 .
C26 C25 P2 118.8(19) .
C30 C25 C26 124(3) .
C30 C25 P2 118(2) .
C25 C26 H26 121.3 .
C25 C26 C27 117(3) .
C27 C26 H26 121.3 .
C26 C27 H27 121.1 .
C28 C27 C26 118(3) .
C28 C27 H27 121.1 .
C27 C28 H28 118.4 .
C27 C28 C29 123(3) .
C29 C28 H28 118.4 .
C28 C29 H29 120.4 .
C30 C29 C28 119(3) .
C30 C29 H29 120.4 .
C25 C30 H30 120.7 .
C29 C30 C25 119(3) .
C29 C30 H30 120.7 .
C32 C31 C36 120(2) .
C32 C31 P2 119.7(17) .
C36 C31 P2 120.7(18) .
C31 C32 H32 119.6 .
C33 C32 C31 121(2) .
C33 C32 H32 119.6 .
C32 C33 H33 121.1 .
C32 C33 C34 118(2) .
C34 C33 H33 121.1 .
C33 C34 H34 118.2 .
C35 C34 C33 124(2) .
C35 C34 H34 118.2 .
C34 C35 H35 120.6 .
C34 C35 C36 119(2) .
C36 C35 H35 120.6 .
C31 C36 C35 119(2) .
C31 C36 H36 120.6 .
C35 C36 H36 120.6 .
Cl3 C37 H37 103.4 .
Cl3 C37 Cl4 117(4) .
Cl3 C37 Cl5 119(3) .
Cl4 C37 H37 103.4 .
Cl5 C37 H37 103.4 .
Cl5 C37 Cl4 108(3) .
Cl7 C38 H38 109.5 .
Cl7 C38 Cl8 114(2) .
Cl7 C38 Cl6 105(2) .
Cl8 C38 H38 109.5 .
Cl6 C38 H38 109.5 .
Cl6 C38 Cl8 109(2) .
P1 Au1 Cl1 177.5(2) .
P2 Au2 Cl2 173.7(3) .
N1 N1 C15 110(2) 2_556
N2 N2 C21 114(2) 2_656
C1 P1 C8 107.5(11) .
C1 P1 C13 105.7(11) .
C1 P1 Au1 115.6(8) .
C8 P1 Au1 114.3(8) .
C13 P1 C8 104.4(11) .
C13 P1 Au1 108.5(7) .
C19 P2 C25 106.9(11) .
C19 P2 C31 102.6(11) .
C19 P2 Au2 110.6(7) .
C25 P2 Au2 113.1(7) .
C31 P2 C25 106.5(10) .
C31 P2 Au2 116.2(8) .
Cl9 C39 H39A 109.0 .
Cl9 C39 H39B 109.0 .
Cl10 C39 Cl9 112.9 .
Cl10 C39 H39A 109.0 .
Cl10 C39 H39B 109.0 .
H39A C39 H39B 107.8 .

loop_
_geom_bond_atom_site_label_1
_geom_bond_atom_site_label_2
_geom_bond_distance
_geom_bond_site_symmetry_2
C1 C2 1.37(4) .
C1 C6 1.41(3) .
C1 P1 1.81(2) .
C2 H2 0.9500 .
C2 C3 1.44(4) .
C3 H3 0.9500 .
C3 C4 1.38(4) .
C4 H4 0.9500 .
C4 C5 1.35(4) .
C5 H5 0.9500 .
C5 C6 1.33(4) .
C6 H6 0.9500 .
C7 H7 0.9500 .
C7 C8 1.37(3) .
C7 C12 1.41(3) .
C8 C9 1.40(3) .
C8 P1 1.85(2) .
C9 H9 0.9500 .
C9 C10 1.42(3) .
C10 H10 0.9500 .
C10 C11 1.30(4) .
C11 H11 0.9500 .
C11 C12 1.41(3) .
C12 H12 0.9500 .
C13 C14 1.37(3) .
C13 C18 1.39(3) .
C13 P1 1.82(2) .
C14 C15 1.37(3) .
C14 F1 1.38(2) .
C15 C16 1.36(3) .
C15 N1 1.47(3) .
C16 C17 1.40(3) .
C16 F2 1.34(3) .
C17 H17 0.9500 .
C17 C18 1.41(3) .
C18 H18 0.9500 .
C19 C20 1.44(3) .
C19 C24 1.38(4) .
C19 P2 1.79(2) .
C20 C21 1.38(3) .
C20 F4 1.32(3) .
C21 C22 1.38(3) .
C21 N2 1.42(3) .
C22 C23 1.40(3) .
C22 F3 1.35(3) .
C23 H23 0.9500 .
C23 C24 1.42(3) .
C24 H24 0.9500 .
C25 C26 1.36(3) .
C25 C30 1.35(4) .
C25 P2 1.86(2) .
C26 H26 0.9500 .
C26 C27 1.42(4) .
C27 H27 0.9500 .
C27 C28 1.30(4) .
C28 H28 0.9500 .
C28 C29 1.41(4) .
C29 H29 0.9500 .
C29 C30 1.32(4) .
C30 H30 0.9500 .
C31 C32 1.41(3) .
C31 C36 1.41(3) .
C31 P2 1.81(2) .
C32 H32 0.9500 .
C32 C33 1.38(3) .
C33 H33 0.9500 .
C33 C34 1.41(3) .
C34 H34 0.9500 .
C34 C35 1.34(4) .
C35 H35 0.9500 .
C35 C36 1.44(3) .
C36 H36 0.9500 .
C37 H37 1.0000 .
C37 Cl3 1.58(7) .
C37 Cl4 1.73(6) .
C37 Cl5 1.71(6) .
C38 H38 1.0000 .
C38 Cl7 1.73(4) .
C38 Cl8 1.75(4) .
C38 Cl6 1.74(4) .
Au1 Cl1 2.276(6) .
Au1 P1 2.226(5) .
Au2 Cl2 2.287(6) .
Au2 P2 2.231(6) .
N1 N1 1.26(4) 2_556
N2 N2 1.28(4) 2_656
Cl9 C39 1.7603 .
Cl10 C39 1.7599 .
C39 H39A 0.9900 .
C39 H39B 0.9900 .

loop_
_geom_torsion_atom_site_label_1
_geom_torsion_atom_site_label_2
_geom_torsion_atom_site_label_3
_geom_torsion_atom_site_label_4
_geom_torsion
_geom_torsion_site_symmetry_4
C1 C2 C3 C4 3(4) .
C2 C1 C6 C5 -3(4) .
C2 C1 P1 C8 -100(2) .
C2 C1 P1 C13 149(2) .
C2 C1 P1 Au1 29(2) .
C2 C3 C4 C5 0(4) .
C3 C4 C5 C6 -4(5) .
C4 C5 C6 C1 6(4) .
C6 C1 C2 C3 -1(4) .
C6 C1 P1 C8 78(2) .
C6 C1 P1 C13 -33(2) .
C6 C1 P1 Au1 -152.9(17) .
C7 C8 C9 C10 1(4) .
C7 C8 P1 C1 -14(2) .
C7 C8 P1 C13 98(2) .
C7 C8 P1 Au1 -143.9(19) .
C8 C7 C12 C11 -5(4) .
C8 C9 C10 C11 -3(4) .
C9 C8 P1 C1 162(2) .
C9 C8 P1 C13 -86(2) .
C9 C8 P1 Au1 33(2) .
C9 C10 C11 C12 1(4) .
C10 C11 C12 C7 3(4) .
C12 C7 C8 C9 3(4) .
C12 C7 C8 P1 179(2) .
C13 C14 C15 C16 4(3) .
C13 C14 C15 N1 172(2) .
C14 C13 C18 C17 -4(3) .
C14 C13 P1 C1 -64(2) .
C14 C13 P1 C8 -177.5(18) .
C14 C13 P1 Au1 60.3(19) .
C14 C15 C16 C17 -5(3) .
C14 C15 C16 F2 176.3(18) .
C14 C15 N1 N1 42(3) 2_556
C15 C16 C17 C18 2(3) .
C16 C15 N1 N1 -150(2) 2_556
C16 C17 C18 C13 3(4) .
C18 C13 C14 C15 0(3) .
C18 C13 C14 F1 178.0(18) .
C18 C13 P1 C1 121(2) .
C18 C13 P1 C8 8(2) .
C18 C13 P1 Au1 -114.4(19) .
C19 C20 C21 C22 -1(3) .
C19 C20 C21 N2 -174(2) .
C20 C19 C24 C23 -5(4) .
C20 C19 P2 C25 70.4(18) .
C20 C19 P2 C31 -177.7(17) .
C20 C19 P2 Au2 -53.1(18) .
C20 C21 C22 C23 2(3) .
C20 C21 C22 F3 -176.1(19) .
C20 C21 N2 N2 -34(3) 2_656
C21 C22 C23 C24 -5(4) .
C22 C21 N2 N2 152(2) 2_656
C22 C23 C24 C19 6(4) .
C24 C19 C20 C21 2(3) .
C24 C19 C20 F4 -178(2) .
C24 C19 P2 C25 -121(2) .
C24 C19 P2 C31 -9(2) .
C24 C19 P2 Au2 116(2) .
C25 C26 C27 C28 1(4) .
C26 C25 C30 C29 1(4) .
C26 C25 P2 C19 16(2) .
C26 C25 P2 C31 -92.8(19) .
C26 C25 P2 Au2 138.3(16) .
C26 C27 C28 C29 1(5) .
C27 C28 C29 C30 -2(5) .
C28 C29 C30 C25 0(5) .
C30 C25 C26 C27 -2(3) .
C30 C25 P2 C19 -163.0(19) .
C30 C25 P2 C31 88(2) .
C30 C25 P2 Au2 -41(2) .
C31 C32 C33 C34 1(4) .
C32 C31 C36 C35 -3(4) .
C32 C31 P2 C19 103(2) .
C32 C31 P2 C25 -144(2) .
C32 C31 P2 Au2 -17(2) .
C32 C33 C34 C35 -8(5) .
C33 C34 C35 C36 8(5) .
C34 C35 C36 C31 -3(4) .
C36 C31 C32 C33 4(4) .
C36 C31 P2 C19 -79(2) .
C36 C31 P2 C25 33(2) .
C36 C31 P2 Au2 160.3(18) .
F1 C14 C15 C16 -173.6(18) .
F1 C14 C15 N1 -6(3) .
F2 C16 C17 C18 -180(2) .
F3 C22 C23 C24 173(2) .
F4 C20 C21 C22 179(2) .
F4 C20 C21 N2 6(3) .
N1 C15 C16 C17 -174(2) .
N1 C15 C16 F2 7(3) .
N2 C21 C22 C23 176(2) .
N2 C21 C22 F3 -2(3) .
P1 C1 C2 C3 177(2) .
P1 C1 C6 C5 178(2) .
P1 C8 C9 C10 -176(2) .
P1 C13 C14 C15 -174.6(16) .
P1 C13 C14 F1 3(3) .
P1 C13 C18 C17 170.8(19) .
P2 C19 C20 C21 171.5(18) .
P2 C19 C20 F4 -8(3) .
P2 C19 C24 C23 -174(2) .
P2 C25 C26 C27 178.3(17) .
P2 C25 C30 C29 -179(2) .
P2 C31 C32 C33 -179(2) .
P2 C31 C36 C35 179.4(19) .

loop_
_twin_individual_id
_twin_individual_mass_fraction_refined
1 0.9454(12)
2 0.0546(12)
